data_2226162
loop_
_publ_author_name
'He, Tian-Jing'
'Tan, Yan-Shu'
'Gu, Yun-Qiong'
'Chen, Zhen-Feng'
'Liang, Hong'

_publ_section_title
;
 Bis[4-amino-<i>N</i>-(pyrimidin-2-yl)benzenesulfonamidato](2,2'-bipyridine)manganese(II)
;
_journal_coeditor_code HG2677
_journal_issue 6
_journal_name_full 'Acta Crystallographica Section E'
_journal_page_first m684
_journal_page_last m685
_journal_paper_doi 10.1107/S1600536810017794
_journal_volume 66
_journal_year 2010
_chemical_formula_iupac '[Mn (C10 H9 N4 O2 S)2 (C10 H8 N2)]'
_chemical_formula_sum 'C30 H26 Mn N10 O4 S2'
_chemical_formula_weight 709.67
_chemical_name_systematic
;
Bis[4-amino-<i>N</i>-(pyrimidin-2-yl)benzenesulfonamidato](2,2'-
bipyridine)manganese(II)
;
_space_group_IT_number 15
_symmetry_cell_setting monoclinic
_symmetry_space_group_name_Hall '-C 2yc'
_symmetry_space_group_name_H-M 'C 1 2/c 1'
_atom_sites_solution_hydrogens geom
_atom_sites_solution_primary direct
_atom_sites_solution_secondary difmap
_audit_creation_method SHELXL-97
_cell_angle_alpha 90.00
_cell_angle_beta 106.973(4)
_cell_angle_gamma 90.00
_cell_formula_units_Z 8
_cell_length_a 20.121(3)
_cell_length_b 17.555(3)
_cell_length_c 17.956(3)
_cell_measurement_reflns_used 8748
_cell_measurement_temperature 193(2)
_cell_measurement_theta_max 25.3
_cell_measurement_theta_min 3.1
_cell_volume 6066.2(17)
_computing_cell_refinement 'CrystalClear (Rigaku, 1999)'
_computing_data_collection 'CrystalClear (Rigaku, 1999)'
_computing_data_reduction 'CrystalStructure (Rigaku/MSC & Rigaku, 2000)'
_computing_molecular_graphics 'SHELXTL (Sheldrick, 2008)'
_computing_publication_material 'SHELXTL (Sheldrick, 2008)'
_computing_structure_refinement 'SHELXL97 (Sheldrick, 2008)'
_computing_structure_solution 'SHELXS97 (Sheldrick, 2008)'
_diffrn_ambient_temperature 193(2)
_diffrn_detector_area_resol_mean 7.31
_diffrn_measured_fraction_theta_full 0.997
_diffrn_measured_fraction_theta_max 0.997
_diffrn_measurement_device_type 'Rigaku Mercury CCD'
_diffrn_measurement_method \w
_diffrn_radiation_monochromator graphite
_diffrn_radiation_source 'fine-focus sealed tube'
_diffrn_radiation_type MoK\a
_diffrn_radiation_wavelength 0.71070
_diffrn_reflns_av_R_equivalents 0.0771
_diffrn_reflns_av_sigmaI/netI 0.0602
_diffrn_reflns_limit_h_max 24
_diffrn_reflns_limit_h_min -24
_diffrn_reflns_limit_k_max 21
_diffrn_reflns_limit_k_min -21
_diffrn_reflns_limit_l_max 21
_diffrn_reflns_limit_l_min -19
_diffrn_reflns_number 28490
_diffrn_reflns_theta_full 25.34
_diffrn_reflns_theta_max 25.34
_diffrn_reflns_theta_min 3.09
_diffrn_standards_number 0
_exptl_absorpt_coefficient_mu 0.629
_exptl_absorpt_correction_T_max 0.9115
_exptl_absorpt_correction_T_min 0.8586
_exptl_absorpt_correction_type multi-scan
_exptl_absorpt_process_details '(REQAB; Jacobson, 1998)'
_exptl_crystal_colour yellow
_exptl_crystal_density_diffrn 1.554
_exptl_crystal_density_method 'not measured'
_exptl_crystal_description block
_exptl_crystal_F_000 2920
_exptl_crystal_size_max 0.25
_exptl_crystal_size_mid 0.17
_exptl_crystal_size_min 0.15
_refine_diff_density_max 0.428
_refine_diff_density_min -0.577
_refine_ls_extinction_method none
_refine_ls_goodness_of_fit_ref 1.171
_refine_ls_hydrogen_treatment mixed
_refine_ls_matrix_type full
_refine_ls_number_parameters 441
_refine_ls_number_reflns 5533
_refine_ls_number_restraints 0
_refine_ls_restrained_S_all 1.171
_refine_ls_R_factor_all 0.0959
_refine_ls_R_factor_gt 0.0731
_refine_ls_shift/su_max 0.000
_refine_ls_shift/su_mean 0.000
_refine_ls_structure_factor_coef Fsqd
_refine_ls_weighting_details 'calc w=1/[\s^2^(Fo^2^)+(0.0668P)^2^+12.6903P] where P=(Fo^2^+2Fc^2^)/3'
_refine_ls_weighting_scheme calc
_refine_ls_wR_factor_gt 0.1556
_refine_ls_wR_factor_ref 0.1674
_reflns_number_gt 4438
_reflns_number_total 5533
_reflns_threshold_expression I>2sigma(I)
_cod_data_source_file hg2677.cif
_cod_data_source_block I
_cod_original_cell_volume 6066.4(17)
_cod_original_sg_symbol_H-M 'C 2/c'
_cod_database_code 2226162
_cod_database_fobs_code 2226162

loop_
_symmetry_equiv_pos_as_xyz
'x, y, z'
'-x, y, -z+1/2'
'x+1/2, y+1/2, z'
'-x+1/2, y+1/2, -z+1/2'
'-x, -y, -z'
'x, -y, z-1/2'
'-x+1/2, -y+1/2, -z'
'x+1/2, -y+1/2, z-1/2'

loop_
_atom_site_type_symbol
_atom_site_label
_atom_site_fract_x
_atom_site_fract_y
_atom_site_fract_z
_atom_site_U_iso_or_equiv
_atom_site_adp_type
_atom_site_calc_flag
_atom_site_refinement_flags
_atom_site_occupancy
_atom_site_disorder_assembly
_atom_site_disorder_group
Mn Mn1 0.68247(3) 0.52337(4) 0.53748(4) 0.0286(2) Uani d . 1 . .
S S1 0.85240(6) 0.60913(7) 0.57746(7) 0.0328(3) Uani d . 1 . .
S S2 0.66371(6) 0.37074(6) 0.39626(7) 0.0293(3) Uani d . 1 . .
O O1 0.81279(17) 0.67735(18) 0.5490(2) 0.0428(9) Uani d . 1 . .
O O2 0.90959(17) 0.6182(2) 0.6479(2) 0.0441(9) Uani d . 1 . .
O O3 0.66571(17) 0.32382(17) 0.46238(18) 0.0364(8) Uani d . 1 . .
O O4 0.60548(15) 0.36038(18) 0.32761(19) 0.0355(8) Uani d . 1 . .
N N1 0.79647(18) 0.5472(2) 0.5858(2) 0.0303(9) Uani d . 1 . .
N N2 0.75742(18) 0.4341(2) 0.6121(2) 0.0304(9) Uani d . 1 . .
N N3 0.8801(2) 0.4501(2) 0.6411(2) 0.0386(10) Uani d . 1 . .
N N4 0.9673(3) 0.5174(3) 0.3230(3) 0.0417(11) Uani d . 1 . .
N N5 0.66857(19) 0.45691(19) 0.4279(2) 0.0280(8) Uani d . 1 . .
N N6 0.67347(17) 0.5838(2) 0.4227(2) 0.0284(8) Uani d . 1 . .
N N7 0.6663(2) 0.5141(2) 0.3060(2) 0.0327(9) Uani d . 1 . .
N N8 0.9195(2) 0.3105(3) 0.3033(3) 0.0414(11) Uani d . 1 . .
N N9 0.59065(18) 0.4786(2) 0.5698(2) 0.0316(9) Uani d . 1 . .
N N10 0.63904(19) 0.6209(2) 0.5872(2) 0.0315(9) Uani d . 1 . .
C C1 0.8146(2) 0.4764(2) 0.6150(3) 0.0283(10) Uani d . 1 . .
C C2 0.7671(3) 0.3623(3) 0.6383(3) 0.0374(11) Uani d . 1 . .
H H2 0.7279 0.3313 0.6362 0.045 Uiso calc R 1 . .
C C3 0.8325(3) 0.3328(3) 0.6680(3) 0.0422(12) Uani d . 1 . .
H H3 0.8395 0.2824 0.6881 0.051 Uiso calc R 1 . .
C C4 0.8875(3) 0.3790(3) 0.6675(3) 0.0432(13) Uani d . 1 . .
H H4 0.9332 0.3590 0.6870 0.052 Uiso calc R 1 . .
C C5 0.8884(2) 0.5770(2) 0.5047(3) 0.0290(10) Uani d . 1 . .
C C6 0.9558(2) 0.5958(3) 0.5071(3) 0.0333(11) Uani d . 1 . .
H H6 0.9845 0.6221 0.5510 0.040 Uiso calc R 1 . .
C C7 0.9814(2) 0.5768(3) 0.4471(3) 0.0344(11) Uani d . 1 . .
H H7 1.0277 0.5906 0.4496 0.041 Uiso calc R 1 . .
C C8 0.9409(2) 0.5373(3) 0.3821(3) 0.0314(10) Uani d . 1 . .
C C9 0.8722(2) 0.5200(3) 0.3791(3) 0.0344(11) Uani d . 1 . .
H H9 0.8429 0.4950 0.3347 0.041 Uiso calc R 1 . .
C C10 0.8469(2) 0.5389(3) 0.4396(3) 0.0378(12) Uani d . 1 . .
H H10 0.8005 0.5258 0.4372 0.045 Uiso calc R 1 . .
C C11 0.6687(2) 0.5180(2) 0.3812(3) 0.0280(10) Uani d . 1 . .
C C12 0.6778(2) 0.6488(3) 0.3868(3) 0.0388(12) Uani d . 1 . .
H H12 0.6813 0.6955 0.4144 0.047 Uiso calc R 1 . .
C C13 0.6774(3) 0.6497(3) 0.3098(3) 0.0453(13) Uani d . 1 . .
H H13 0.6811 0.6960 0.2839 0.054 Uiso calc R 1 . .
C C14 0.6713(3) 0.5814(3) 0.2727(3) 0.0401(12) Uani d . 1 . .
H H14 0.6707 0.5814 0.2195 0.048 Uiso calc R 1 . .
C C15 0.7400(2) 0.3524(2) 0.3695(3) 0.0293(10) Uani d . 1 . .
C C16 0.8007(2) 0.3292(3) 0.4249(3) 0.0334(11) Uani d . 1 . .
H H16 0.8012 0.3229 0.4777 0.040 Uiso calc R 1 . .
C C17 0.8598(2) 0.3153(2) 0.4036(3) 0.0308(10) Uani d . 1 . .
H H17 0.9009 0.2994 0.4418 0.037 Uiso calc R 1 . .
C C18 0.8604(2) 0.3243(2) 0.3260(3) 0.0311(10) Uani d . 1 . .
C C19 0.7986(2) 0.3457(2) 0.2706(3) 0.0324(10) Uani d . 1 . .
H H19 0.7976 0.3505 0.2176 0.039 Uiso calc R 1 . .
C C20 0.7388(2) 0.3599(2) 0.2918(3) 0.0310(10) Uani d . 1 . .
H H20 0.6972 0.3747 0.2536 0.037 Uiso calc R 1 . .
C C21 0.5717(3) 0.4048(3) 0.5639(3) 0.0402(12) Uani d . 1 . .
H H21 0.5916 0.3714 0.5347 0.048 Uiso calc R 1 . .
C C22 0.5244(3) 0.3759(3) 0.5988(3) 0.0426(12) Uani d . 1 . .
H H22 0.5121 0.3235 0.5935 0.051 Uiso calc R 1 . .
C C23 0.4952(3) 0.4237(3) 0.6412(3) 0.0426(12) Uani d . 1 . .
H H23 0.4634 0.4045 0.6667 0.051 Uiso calc R 1 . .
C C24 0.5127(2) 0.5001(3) 0.6465(3) 0.0350(11) Uani d . 1 . .
H H24 0.4924 0.5344 0.6746 0.042 Uiso calc R 1 . .
C C25 0.5604(2) 0.5258(3) 0.6099(3) 0.0292(10) Uani d . 1 . .
C C26 0.6618(2) 0.6924(3) 0.5882(3) 0.0348(11) Uani d . 1 . .
H H26 0.7013 0.7021 0.5708 0.042 Uiso calc R 1 . .
C C27 0.6300(3) 0.7526(3) 0.6135(3) 0.0398(12) Uani d . 1 . .
H H27 0.6475 0.8029 0.6133 0.048 Uiso calc R 1 . .
C C28 0.5731(3) 0.7392(3) 0.6389(3) 0.0425(12) Uani d . 1 . .
H H28 0.5506 0.7800 0.6566 0.051 Uiso calc R 1 . .
C C29 0.5491(2) 0.6656(3) 0.6382(3) 0.0381(12) Uani d . 1 . .
H H29 0.5096 0.6552 0.6554 0.046 Uiso calc R 1 . .
C C30 0.5827(2) 0.6070(3) 0.6125(3) 0.0304(10) Uani d . 1 . .
H H4A 1.009(3) 0.512(3) 0.330(3) 0.039(15) Uiso d . 1 . .
H H4B 0.943(3) 0.485(3) 0.286(3) 0.042(15) Uiso d . 1 . .
H H8A 0.962(3) 0.319(3) 0.336(4) 0.065(19) Uiso d . 1 . .
H H8B 0.922(3) 0.323(3) 0.258(3) 0.051(17) Uiso d . 1 . .

loop_
_atom_site_aniso_label
_atom_site_aniso_U_11
_atom_site_aniso_U_22
_atom_site_aniso_U_33
_atom_site_aniso_U_12
_atom_site_aniso_U_13
_atom_site_aniso_U_23
Mn1 0.0292(4) 0.0308(4) 0.0283(4) 0.0005(3) 0.0123(3) -0.0015(3)
S1 0.0325(6) 0.0312(6) 0.0383(7) -0.0039(5) 0.0159(5) -0.0080(5)
S2 0.0351(6) 0.0248(6) 0.0311(6) -0.0019(5) 0.0143(5) -0.0008(5)
O1 0.0468(19) 0.0261(17) 0.065(2) -0.0001(15) 0.0307(18) -0.0028(16)
O2 0.0404(19) 0.054(2) 0.039(2) -0.0082(16) 0.0144(16) -0.0165(16)
O3 0.0485(19) 0.0284(17) 0.0398(19) 0.0005(15) 0.0247(16) 0.0037(14)
O4 0.0298(16) 0.0360(18) 0.0414(19) -0.0066(14) 0.0114(15) -0.0060(15)
N1 0.0296(19) 0.029(2) 0.035(2) -0.0042(16) 0.0128(17) -0.0001(16)
N2 0.0296(19) 0.031(2) 0.032(2) -0.0076(17) 0.0123(17) -0.0053(16)
N3 0.034(2) 0.037(2) 0.043(2) 0.0035(19) 0.0091(19) 0.0048(19)
N4 0.033(2) 0.060(3) 0.035(3) 0.003(2) 0.015(2) -0.005(2)
N5 0.037(2) 0.0215(19) 0.026(2) 0.0002(16) 0.0103(17) -0.0018(15)
N6 0.0255(19) 0.0230(19) 0.036(2) -0.0010(15) 0.0078(17) 0.0000(16)
N7 0.040(2) 0.032(2) 0.028(2) -0.0010(18) 0.0122(18) 0.0025(16)
N8 0.035(2) 0.053(3) 0.040(3) -0.003(2) 0.017(2) -0.005(2)
N9 0.0280(19) 0.037(2) 0.030(2) 0.0054(17) 0.0094(17) 0.0017(17)
N10 0.031(2) 0.034(2) 0.031(2) 0.0008(17) 0.0123(17) -0.0013(16)
C1 0.031(2) 0.030(2) 0.027(2) -0.003(2) 0.014(2) -0.0031(19)
C2 0.046(3) 0.036(3) 0.033(3) -0.004(2) 0.016(2) -0.003(2)
C3 0.046(3) 0.034(3) 0.044(3) 0.005(2) 0.008(2) 0.001(2)
C4 0.037(3) 0.043(3) 0.044(3) 0.008(2) 0.003(2) 0.000(2)
C5 0.030(2) 0.025(2) 0.033(3) -0.0008(19) 0.012(2) 0.0013(19)
C6 0.030(2) 0.038(3) 0.034(3) -0.004(2) 0.013(2) -0.002(2)
C7 0.025(2) 0.043(3) 0.038(3) -0.002(2) 0.013(2) 0.002(2)
C8 0.036(3) 0.031(2) 0.031(3) 0.005(2) 0.015(2) 0.0061(19)
C9 0.030(2) 0.038(3) 0.034(3) -0.002(2) 0.008(2) -0.007(2)
C10 0.034(3) 0.040(3) 0.042(3) -0.004(2) 0.015(2) -0.008(2)
C11 0.031(2) 0.022(2) 0.029(2) -0.0001(19) 0.007(2) 0.0000(18)
C12 0.043(3) 0.025(3) 0.049(3) -0.002(2) 0.014(2) 0.003(2)
C13 0.060(3) 0.032(3) 0.042(3) -0.004(3) 0.013(3) 0.011(2)
C14 0.050(3) 0.040(3) 0.033(3) -0.005(2) 0.016(2) 0.008(2)
C15 0.036(2) 0.023(2) 0.030(2) -0.001(2) 0.012(2) -0.0006(18)
C16 0.042(3) 0.029(2) 0.030(3) -0.003(2) 0.013(2) -0.004(2)
C17 0.031(2) 0.031(2) 0.029(2) -0.003(2) 0.006(2) 0.0013(19)
C18 0.037(3) 0.023(2) 0.033(3) -0.003(2) 0.011(2) -0.0049(19)
C19 0.045(3) 0.030(2) 0.025(2) -0.001(2) 0.014(2) -0.0019(19)
C20 0.034(2) 0.030(2) 0.029(3) -0.001(2) 0.009(2) 0.0005(19)
C21 0.044(3) 0.031(3) 0.049(3) 0.003(2) 0.019(3) -0.002(2)
C22 0.043(3) 0.035(3) 0.054(3) -0.004(2) 0.020(3) 0.001(2)
C23 0.034(3) 0.050(3) 0.044(3) 0.001(2) 0.013(2) 0.009(2)
C24 0.032(2) 0.044(3) 0.031(3) 0.007(2) 0.014(2) 0.005(2)
C25 0.026(2) 0.034(3) 0.028(2) 0.0003(19) 0.008(2) 0.0029(19)
C26 0.038(3) 0.034(3) 0.033(3) -0.006(2) 0.011(2) 0.001(2)
C27 0.045(3) 0.029(3) 0.048(3) -0.001(2) 0.017(3) -0.001(2)
C28 0.044(3) 0.034(3) 0.053(3) 0.011(2) 0.020(3) -0.001(2)
C29 0.032(2) 0.044(3) 0.039(3) 0.007(2) 0.013(2) -0.003(2)
C30 0.029(2) 0.036(3) 0.025(2) 0.004(2) 0.0068(19) -0.0015(19)

loop_
_atom_type_symbol
_atom_type_description
_atom_type_scat_dispersion_real
_atom_type_scat_dispersion_imag
_atom_type_scat_source
C C 0.0033 0.0016 'International Tables Vol C Tables 4.2.6.8 and 6.1.1.4'
H H 0.0000 0.0000 'International Tables Vol C Tables 4.2.6.8 and 6.1.1.4'
Mn Mn 0.3368 0.7283 'International Tables Vol C Tables 4.2.6.8 and 6.1.1.4'
N N 0.0061 0.0033 'International Tables Vol C Tables 4.2.6.8 and 6.1.1.4'
O O 0.0106 0.0060 'International Tables Vol C Tables 4.2.6.8 and 6.1.1.4'
S S 0.1246 0.1234 'International Tables Vol C Tables 4.2.6.8 and 6.1.1.4'

loop_
_geom_angle_atom_site_label_1
_geom_angle_atom_site_label_2
_geom_angle_atom_site_label_3
_geom_angle_site_symmetry_1
_geom_angle_site_symmetry_3
_geom_angle
_geom_angle_publ_flag
N10 Mn1 N5 . . 142.44(13) ?
N10 Mn1 N9 . . 73.45(14) ?
N5 Mn1 N9 . . 98.33(14) ?
N10 Mn1 N1 . . 100.29(14) ?
N5 Mn1 N1 . . 106.80(13) ?
N9 Mn1 N1 . . 142.64(14) ?
N10 Mn1 N6 . . 93.88(13) ?
N5 Mn1 N6 . . 59.32(13) ?
N9 Mn1 N6 . . 123.06(13) ?
N1 Mn1 N6 . . 93.76(13) ?
N10 Mn1 N2 . . 123.73(13) ?
N5 Mn1 N2 . . 92.83(13) ?
N9 Mn1 N2 . . 93.42(13) ?
N1 Mn1 N2 . . 58.77(13) ?
N6 Mn1 N2 . . 134.94(13) ?
O1 S1 O2 . . 115.6(2) ?
O1 S1 N1 . . 105.4(2) ?
O2 S1 N1 . . 113.2(2) ?
O1 S1 C5 . . 107.9(2) ?
O2 S1 C5 . . 106.8(2) ?
N1 S1 C5 . . 107.7(2) ?
O3 S2 O4 . . 117.0(2) ?
O3 S2 N5 . . 105.28(19) ?
O4 S2 N5 . . 111.74(19) ?
O3 S2 C15 . . 107.7(2) ?
O4 S2 C15 . . 107.3(2) ?
N5 S2 C15 . . 107.4(2) ?
C1 N1 S1 . . 122.7(3) ?
C1 N1 Mn1 . . 96.3(3) ?
S1 N1 Mn1 . . 139.2(2) ?
C2 N2 C1 . . 117.8(4) ?
C2 N2 Mn1 . . 147.7(3) ?
C1 N2 Mn1 . . 93.1(3) ?
C4 N3 C1 . . 116.4(4) ?
C8 N4 H4A . . 122(4) ?
C8 N4 H4B . . 119(3) ?
H4A N4 H4B . . 111(5) ?
C11 N5 S2 . . 122.3(3) ?
C11 N5 Mn1 . . 96.2(3) ?
S2 N5 Mn1 . . 141.3(2) ?
C12 N6 C11 . . 117.9(4) ?
C12 N6 Mn1 . . 147.3(3) ?
C11 N6 Mn1 . . 94.2(3) ?
C11 N7 C14 . . 114.8(4) ?
C18 N8 H8A . . 121(4) ?
C18 N8 H8B . . 122(4) ?
H8A N8 H8B . . 106(5) ?
C21 N9 C25 . . 118.0(4) ?
C21 N9 Mn1 . . 123.7(3) ?
C25 N9 Mn1 . . 117.2(3) ?
C26 N10 C30 . . 118.8(4) ?
C26 N10 Mn1 . . 123.8(3) ?
C30 N10 Mn1 . . 117.3(3) ?
N3 C1 N1 . . 125.1(4) ?
N3 C1 N2 . . 124.0(4) ?
N1 C1 N2 . . 110.9(4) ?
N2 C2 C3 . . 121.2(5) ?
N2 C2 H2 . . 119.4 ?
C3 C2 H2 . . 119.4 ?
C2 C3 C4 . . 117.3(5) ?
C2 C3 H3 . . 121.4 ?
C4 C3 H3 . . 121.4 ?
N3 C4 C3 . . 123.3(5) ?
N3 C4 H4 . . 118.3 ?
C3 C4 H4 . . 118.3 ?
C6 C5 C10 . . 118.8(4) ?
C6 C5 S1 . . 120.9(3) ?
C10 C5 S1 . . 120.0(3) ?
C7 C6 C5 . . 120.7(4) ?
C7 C6 H6 . . 119.7 ?
C5 C6 H6 . . 119.7 ?
C6 C7 C8 . . 121.1(4) ?
C6 C7 H7 . . 119.4 ?
C8 C7 H7 . . 119.4 ?
N4 C8 C7 . . 120.8(4) ?
N4 C8 C9 . . 121.2(5) ?
C7 C8 C9 . . 118.0(4) ?
C10 C9 C8 . . 120.6(4) ?
C10 C9 H9 . . 119.7 ?
C8 C9 H9 . . 119.7 ?
C9 C10 C5 . . 120.7(4) ?
C9 C10 H10 . . 119.6 ?
C5 C10 H10 . . 119.6 ?
N7 C11 N5 . . 125.1(4) ?
N7 C11 N6 . . 124.8(4) ?
N5 C11 N6 . . 110.1(4) ?
N6 C12 C13 . . 121.0(5) ?
N6 C12 H12 . . 119.5 ?
C13 C12 H12 . . 119.5 ?
C14 C13 C12 . . 117.1(4) ?
C14 C13 H13 . . 121.4 ?
C12 C13 H13 . . 121.4 ?
N7 C14 C13 . . 124.4(5) ?
N7 C14 H14 . . 117.8 ?
C13 C14 H14 . . 117.8 ?
C16 C15 C20 . . 119.9(4) ?
C16 C15 S2 . . 120.7(3) ?
C20 C15 S2 . . 119.5(3) ?
C17 C16 C15 . . 120.2(4) ?
C17 C16 H16 . . 119.9 ?
C15 C16 H16 . . 119.9 ?
C16 C17 C18 . . 121.0(4) ?
C16 C17 H17 . . 119.5 ?
C18 C17 H17 . . 119.5 ?
N8 C18 C19 . . 119.9(4) ?
N8 C18 C17 . . 121.9(4) ?
C19 C18 C17 . . 118.2(4) ?
C20 C19 C18 . . 121.1(4) ?
C20 C19 H19 . . 119.4 ?
C18 C19 H19 . . 119.4 ?
C19 C20 C15 . . 119.6(4) ?
C19 C20 H20 . . 120.2 ?
C15 C20 H20 . . 120.2 ?
N9 C21 C22 . . 122.4(4) ?
N9 C21 H21 . . 118.8 ?
C22 C21 H21 . . 118.8 ?
C23 C22 C21 . . 119.3(5) ?
C23 C22 H22 . . 120.4 ?
C21 C22 H22 . . 120.4 ?
C22 C23 C24 . . 119.2(5) ?
C22 C23 H23 . . 120.4 ?
C24 C23 H23 . . 120.4 ?
C23 C24 C25 . . 118.7(4) ?
C23 C24 H24 . . 120.6 ?
C25 C24 H24 . . 120.6 ?
N9 C25 C24 . . 122.3(4) ?
N9 C25 C30 . . 115.0(4) ?
C24 C25 C30 . . 122.7(4) ?
N10 C26 C27 . . 122.4(4) ?
N10 C26 H26 . . 118.8 ?
C27 C26 H26 . . 118.8 ?
C28 C27 C26 . . 119.3(5) ?
C28 C27 H27 . . 120.3 ?
C26 C27 H27 . . 120.3 ?
C27 C28 C29 . . 118.9(5) ?
C27 C28 H28 . . 120.6 ?
C29 C28 H28 . . 120.6 ?
C28 C29 C30 . . 119.7(4) ?
C28 C29 H29 . . 120.2 ?
C30 C29 H29 . . 120.2 ?
N10 C30 C29 . . 121.0(4) ?
N10 C30 C25 . . 115.8(4) ?
C29 C30 C25 . . 123.3(4) ?

loop_
_geom_bond_atom_site_label_1
_geom_bond_atom_site_label_2
_geom_bond_site_symmetry_2
_geom_bond_distance
_geom_bond_publ_flag
Mn1 N10 . 2.225(4) ?
Mn1 N5 . 2.234(4) ?
Mn1 N9 . 2.235(4) ?
Mn1 N1 . 2.242(4) ?
Mn1 N6 . 2.278(4) ?
Mn1 N2 . 2.312(4) ?
S1 O1 . 1.447(4) ?
S1 O2 . 1.449(4) ?
S1 N1 . 1.603(4) ?
S1 C5 . 1.761(4) ?
S2 O3 . 1.436(3) ?
S2 O4 . 1.443(3) ?
S2 N5 . 1.609(4) ?
S2 C15 . 1.766(4) ?
N1 C1 . 1.356(6) ?
N2 C2 . 1.339(6) ?
N2 C1 . 1.359(5) ?
N3 C4 . 1.328(6) ?
N3 C1 . 1.344(6) ?
N4 C8 . 1.364(6) ?
N4 H4A . 0.82(5) ?
N4 H4B . 0.89(6) ?
N5 C11 . 1.361(5) ?
N6 C12 . 1.326(6) ?
N6 C11 . 1.363(5) ?
N7 C11 . 1.340(6) ?
N7 C14 . 1.341(6) ?
N8 C18 . 1.387(6) ?
N8 H8A . 0.91(6) ?
N8 H8B . 0.87(6) ?
N9 C21 . 1.345(6) ?
N9 C25 . 1.354(6) ?
N10 C26 . 1.333(6) ?
N10 C30 . 1.360(6) ?
C2 C3 . 1.369(7) ?
C2 H2 . 0.9500 ?
C3 C4 . 1.375(7) ?
C3 H3 . 0.9500 ?
C4 H4 . 0.9500 ?
C5 C6 . 1.383(6) ?
C5 C10 . 1.395(6) ?
C6 C7 . 1.365(6) ?
C6 H6 . 0.9500 ?
C7 C8 . 1.396(6) ?
C7 H7 . 0.9500 ?
C8 C9 . 1.401(6) ?
C9 C10 . 1.367(7) ?
C9 H9 . 0.9500 ?
C10 H10 . 0.9500 ?
C12 C13 . 1.379(7) ?
C12 H12 . 0.9500 ?
C13 C14 . 1.360(7) ?
C13 H13 . 0.9500 ?
C14 H14 . 0.9500 ?
C15 C16 . 1.393(6) ?
C15 C20 . 1.395(6) ?
C16 C17 . 1.374(6) ?
C16 H16 . 0.9500 ?
C17 C18 . 1.405(6) ?
C17 H17 . 0.9500 ?
C18 C19 . 1.397(6) ?
C19 C20 . 1.388(6) ?
C19 H19 . 0.9500 ?
C20 H20 . 0.9500 ?
C21 C22 . 1.380(7) ?
C21 H21 . 0.9500 ?
C22 C23 . 1.376(7) ?
C22 H22 . 0.9500 ?
C23 C24 . 1.383(7) ?
C23 H23 . 0.9500 ?
C24 C25 . 1.387(6) ?
C24 H24 . 0.9500 ?
C25 C30 . 1.492(6) ?
C26 C27 . 1.379(6) ?
C26 H26 . 0.9500 ?
C27 C28 . 1.372(7) ?
C27 H27 . 0.9500 ?
C28 C29 . 1.379(7) ?
C28 H28 . 0.9500 ?
C29 C30 . 1.383(6) ?
C29 H29 . 0.9500 ?

loop_
_geom_hbond_atom_site_label_D
_geom_hbond_atom_site_label_H
_geom_hbond_atom_site_label_A
_geom_hbond_site_symmetry_A
_geom_hbond_distance_DH
_geom_hbond_distance_HA
_geom_hbond_distance_DA
_geom_hbond_angle_DHA
N8 H8B O2 6_565 0.87(6) 2.17(6) 3.011(6) 163(5)
N4 H4A N3 5_766 0.82(5) 2.23(5) 3.003(6) 156(5)
C12 H12 O1 7_666 0.95 2.32 3.248(6) 165.4

loop_
_geom_torsion_atom_site_label_1
_geom_torsion_atom_site_label_2
_geom_torsion_atom_site_label_3
_geom_torsion_atom_site_label_4
_geom_torsion_site_symmetry_1
_geom_torsion_site_symmetry_2
_geom_torsion_site_symmetry_3
_geom_torsion_site_symmetry_4
_geom_torsion
_geom_torsion_publ_flag
O1 S1 N1 C1 . . . . -176.6(3) ?
O2 S1 N1 C1 . . . . -49.3(4) ?
C5 S1 N1 C1 . . . . 68.5(4) ?
O1 S1 N1 Mn1 . . . . 23.2(4) ?
O2 S1 N1 Mn1 . . . . 150.4(3) ?
C5 S1 N1 Mn1 . . . . -91.8(3) ?
N10 Mn1 N1 C1 . . . . 129.6(3) ?
N5 Mn1 N1 C1 . . . . -76.7(3) ?
N9 Mn1 N1 C1 . . . . 53.5(4) ?
N6 Mn1 N1 C1 . . . . -135.7(3) ?
N2 Mn1 N1 C1 . . . . 6.3(2) ?
N10 Mn1 N1 S1 . . . . -67.0(3) ?
N5 Mn1 N1 S1 . . . . 86.7(3) ?
N9 Mn1 N1 S1 . . . . -143.2(3) ?
N6 Mn1 N1 S1 . . . . 27.6(3) ?
N2 Mn1 N1 S1 . . . . 169.6(4) ?
N10 Mn1 N2 C2 . . . . 109.5(6) ?
N5 Mn1 N2 C2 . . . . -61.4(6) ?
N9 Mn1 N2 C2 . . . . 37.1(6) ?
N1 Mn1 N2 C2 . . . . -169.4(6) ?
N6 Mn1 N2 C2 . . . . -109.1(6) ?
N10 Mn1 N2 C1 . . . . -87.4(3) ?
N5 Mn1 N2 C1 . . . . 101.8(3) ?
N9 Mn1 N2 C1 . . . . -159.7(3) ?
N1 Mn1 N2 C1 . . . . -6.2(2) ?
N6 Mn1 N2 C1 . . . . 54.0(3) ?
O3 S2 N5 C11 . . . . 179.5(3) ?
O4 S2 N5 C11 . . . . -52.6(4) ?
C15 S2 N5 C11 . . . . 64.9(4) ?
O3 S2 N5 Mn1 . . . . 4.3(4) ?
O4 S2 N5 Mn1 . . . . 132.3(3) ?
C15 S2 N5 Mn1 . . . . -110.2(3) ?
N10 Mn1 N5 C11 . . . . 51.9(4) ?
N9 Mn1 N5 C11 . . . . 125.5(3) ?
N1 Mn1 N5 C11 . . . . -82.4(3) ?
N6 Mn1 N5 C11 . . . . 1.9(2) ?
N2 Mn1 N5 C11 . . . . -140.6(3) ?
N10 Mn1 N5 S2 . . . . -132.2(3) ?
N9 Mn1 N5 S2 . . . . -58.6(3) ?
N1 Mn1 N5 S2 . . . . 93.4(3) ?
N6 Mn1 N5 S2 . . . . 177.7(4) ?
N2 Mn1 N5 S2 . . . . 35.3(3) ?
N10 Mn1 N6 C12 . . . . 36.2(6) ?
N5 Mn1 N6 C12 . . . . -171.7(6) ?
N9 Mn1 N6 C12 . . . . 108.9(6) ?
N1 Mn1 N6 C12 . . . . -64.4(6) ?
N2 Mn1 N6 C12 . . . . -112.5(6) ?
N10 Mn1 N6 C11 . . . . -154.0(3) ?
N5 Mn1 N6 C11 . . . . -1.9(2) ?
N9 Mn1 N6 C11 . . . . -81.2(3) ?
N1 Mn1 N6 C11 . . . . 105.5(3) ?
N2 Mn1 N6 C11 . . . . 57.4(3) ?
N10 Mn1 N9 C21 . . . . -175.6(4) ?
N5 Mn1 N9 C21 . . . . 42.0(4) ?
N1 Mn1 N9 C21 . . . . -90.3(4) ?
N6 Mn1 N9 C21 . . . . 100.6(4) ?
N2 Mn1 N9 C21 . . . . -51.4(4) ?
N10 Mn1 N9 C25 . . . . -7.6(3) ?
N5 Mn1 N9 C25 . . . . -150.0(3) ?
N1 Mn1 N9 C25 . . . . 77.7(4) ?
N6 Mn1 N9 C25 . . . . -91.3(3) ?
N2 Mn1 N9 C25 . . . . 116.7(3) ?
N5 Mn1 N10 C26 . . . . -91.8(4) ?
N9 Mn1 N10 C26 . . . . -173.9(4) ?
N1 Mn1 N10 C26 . . . . 44.1(4) ?
N6 Mn1 N10 C26 . . . . -50.5(4) ?
N2 Mn1 N10 C26 . . . . 103.2(4) ?
N5 Mn1 N10 C30 . . . . 83.0(4) ?
N9 Mn1 N10 C30 . . . . 1.0(3) ?
N1 Mn1 N10 C30 . . . . -141.1(3) ?
N6 Mn1 N10 C30 . . . . 124.4(3) ?
N2 Mn1 N10 C30 . . . . -81.9(3) ?
C4 N3 C1 N1 . . . . -179.9(4) ?
C4 N3 C1 N2 . . . . -2.1(7) ?
S1 N1 C1 N3 . . . . 1.1(6) ?
Mn1 N1 C1 N3 . . . . 168.3(4) ?
S1 N1 C1 N2 . . . . -176.9(3) ?
Mn1 N1 C1 N2 . . . . -9.8(4) ?
C2 N2 C1 N3 . . . . 1.3(7) ?
Mn1 N2 C1 N3 . . . . -168.6(4) ?
C2 N2 C1 N1 . . . . 179.3(4) ?
Mn1 N2 C1 N1 . . . . 9.4(4) ?
C1 N2 C2 C3 . . . . 0.9(7) ?
Mn1 N2 C2 C3 . . . . 161.8(4) ?
N2 C2 C3 C4 . . . . -2.0(7) ?
C1 N3 C4 C3 . . . . 0.8(7) ?
C2 C3 C4 N3 . . . . 1.1(8) ?
O1 S1 C5 C6 . . . . 96.4(4) ?
O2 S1 C5 C6 . . . . -28.5(4) ?
N1 S1 C5 C6 . . . . -150.3(4) ?
O1 S1 C5 C10 . . . . -77.0(4) ?
O2 S1 C5 C10 . . . . 158.2(4) ?
N1 S1 C5 C10 . . . . 36.3(4) ?
C10 C5 C6 C7 . . . . -0.5(7) ?
S1 C5 C6 C7 . . . . -174.0(4) ?
C5 C6 C7 C8 . . . . -0.6(7) ?
C6 C7 C8 N4 . . . . -178.9(5) ?
C6 C7 C8 C9 . . . . 2.1(7) ?
N4 C8 C9 C10 . . . . 178.5(5) ?
C7 C8 C9 C10 . . . . -2.4(7) ?
C8 C9 C10 C5 . . . . 1.3(7) ?
C6 C5 C10 C9 . . . . 0.2(7) ?
S1 C5 C10 C9 . . . . 173.7(4) ?
C14 N7 C11 N5 . . . . -176.1(4) ?
C14 N7 C11 N6 . . . . 2.2(7) ?
S2 N5 C11 N7 . . . . -1.3(6) ?
Mn1 N5 C11 N7 . . . . 175.6(4) ?
S2 N5 C11 N6 . . . . -179.8(3) ?
Mn1 N5 C11 N6 . . . . -2.9(4) ?
C12 N6 C11 N7 . . . . -1.8(6) ?
Mn1 N6 C11 N7 . . . . -175.7(4) ?
C12 N6 C11 N5 . . . . 176.6(4) ?
Mn1 N6 C11 N5 . . . . 2.8(4) ?
C11 N6 C12 C13 . . . . 0.2(7) ?
Mn1 N6 C12 C13 . . . . 168.7(4) ?
N6 C12 C13 C14 . . . . 0.8(8) ?
C11 N7 C14 C13 . . . . -1.0(7) ?
C12 C13 C14 N7 . . . . -0.4(8) ?
O3 S2 C15 C16 . . . . -28.5(4) ?
O4 S2 C15 C16 . . . . -155.2(4) ?
N5 S2 C15 C16 . . . . 84.5(4) ?
O3 S2 C15 C20 . . . . 150.3(3) ?
O4 S2 C15 C20 . . . . 23.5(4) ?
N5 S2 C15 C20 . . . . -96.8(4) ?
C20 C15 C16 C17 . . . . 1.5(7) ?
S2 C15 C16 C17 . . . . -179.8(3) ?
C15 C16 C17 C18 . . . . 0.1(7) ?
C16 C17 C18 N8 . . . . -179.9(4) ?
C16 C17 C18 C19 . . . . -1.7(6) ?
N8 C18 C19 C20 . . . . -179.9(4) ?
C17 C18 C19 C20 . . . . 1.9(6) ?
C18 C19 C20 C15 . . . . -0.4(7) ?
C16 C15 C20 C19 . . . . -1.3(6) ?
S2 C15 C20 C19 . . . . 179.9(3) ?
C25 N9 C21 C22 . . . . -1.8(7) ?
Mn1 N9 C21 C22 . . . . 166.2(4) ?
N9 C21 C22 C23 . . . . 0.0(8) ?
C21 C22 C23 C24 . . . . 1.6(8) ?
C22 C23 C24 C25 . . . . -1.3(7) ?
C21 N9 C25 C24 . . . . 2.0(6) ?
Mn1 N9 C25 C24 . . . . -166.8(3) ?
C21 N9 C25 C30 . . . . -178.7(4) ?
Mn1 N9 C25 C30 . . . . 12.5(5) ?
C23 C24 C25 N9 . . . . -0.5(7) ?
C23 C24 C25 C30 . . . . -179.7(4) ?
C30 N10 C26 C27 . . . . -0.3(7) ?
Mn1 N10 C26 C27 . . . . 174.4(4) ?
N10 C26 C27 C28 . . . . 0.2(7) ?
C26 C27 C28 C29 . . . . -0.2(8) ?
C27 C28 C29 C30 . . . . 0.3(8) ?
C26 N10 C30 C29 . . . . 0.5(6) ?
Mn1 N10 C30 C29 . . . . -174.6(3) ?
C26 N10 C30 C25 . . . . -179.9(4) ?
Mn1 N10 C30 C25 . . . . 5.0(5) ?
C28 C29 C30 N10 . . . . -0.4(7) ?
C28 C29 C30 C25 . . . . 179.9(5) ?
N9 C25 C30 N10 . . . . -11.6(6) ?
C24 C25 C30 N10 . . . . 167.7(4) ?
N9 C25 C30 C29 . . . . 168.1(4) ?
C24 C25 C30 C29 . . . . -12.6(7) ?
